data_7239921
loop_
_publ_author_name
'Setter, Caitlin J.'
'Whittaker, Jacob J.'
'Brock, Aidan J.'
'Arachchige, Kasun'
'McMurtrie, John'
'Clegg, Jack Kay'
'Pfrunder, Michael Craig'

_publ_section_title
;
 Straightening Out Halogen Bonds
;
_journal_name_full CrystEngComm
_journal_paper_doi 10.1039/D0CE00176G
_journal_year 2020
_chemical_formula_moiety 'C17 H10 N2 O2'
_chemical_formula_sum 'C17 H10 N2 O2'
_chemical_formula_weight 274.27
_space_group_crystal_system monoclinic
_space_group_IT_number 15
_space_group_name_Hall '-C 2yc'
_space_group_name_H-M_alt 'C 1 2/c 1'
_atom_sites_solution_hydrogens mixed
_audit_creation_date 2020-01-10
_audit_creation_method
;
Olex2 1.2
(compiled 2018.05.29 svn.r3508 for OlexSys, GUI svn.r5506)
;
_audit_update_record
;
2020-01-10 deposited with the CCDC.	2020-02-11 downloaded from the CCDC.
;
_cell_angle_alpha 90
_cell_angle_beta 94.29(3)
_cell_angle_gamma 90
_cell_formula_units_Z 4
_cell_length_a 7.1360(14)
_cell_length_b 12.568(3)
_cell_length_c 14.975(3)
_cell_measurement_reflns_used 1584
_cell_measurement_temperature 100(2)
_cell_measurement_theta_max 27.867
_cell_measurement_theta_min 2.728
_cell_volume 1339.3(5)
_computing_molecular_graphics 'Olex2 (Dolomanov et al., 2009)'
_computing_publication_material 'Olex2 (Dolomanov et al., 2009)'
_computing_structure_refinement 'ShelXL (Sheldrick, 2015)'
_diffrn_ambient_temperature 100.15
_diffrn_measured_fraction_theta_full 0.991
_diffrn_measured_fraction_theta_max 0.988
_diffrn_measurement_device_type 'ADSC Quantum 315r'
_diffrn_measurement_method 'Phi scans'
_diffrn_radiation_type synchrotron
_diffrn_radiation_wavelength 0.7108
_diffrn_reflns_av_unetI/netI 0.0482
_diffrn_reflns_Laue_measured_fraction_full 0.991
_diffrn_reflns_Laue_measured_fraction_max 0.988
_diffrn_reflns_limit_h_max 9
_diffrn_reflns_limit_h_min -9
_diffrn_reflns_limit_k_max 16
_diffrn_reflns_limit_k_min -15
_diffrn_reflns_limit_l_max 19
_diffrn_reflns_limit_l_min 0
_diffrn_reflns_number 1584
_diffrn_reflns_point_group_measured_fraction_full 0.991
_diffrn_reflns_point_group_measured_fraction_max 0.988
_diffrn_reflns_theta_full 25.244
_diffrn_reflns_theta_max 27.867
_diffrn_reflns_theta_min 2.728
_diffrn_source 'MX1 Beamline Australian Synchrotron'
_exptl_absorpt_coefficient_mu 0.091
_exptl_crystal_colour yellow
_exptl_crystal_colour_primary yellow
_exptl_crystal_density_diffrn 1.360
_exptl_crystal_description block
_exptl_crystal_F_000 568
_exptl_crystal_size_max 0.01
_exptl_crystal_size_mid 0.01
_exptl_crystal_size_min 0.01
_refine_diff_density_max 0.488
_refine_diff_density_min -0.389
_refine_diff_density_rms 0.124
_refine_ls_extinction_method none
_refine_ls_goodness_of_fit_ref 1.282
_refine_ls_hydrogen_treatment mixed
_refine_ls_matrix_type full
_refine_ls_number_parameters 100
_refine_ls_number_reflns 1584
_refine_ls_number_restraints 0
_refine_ls_restrained_S_all 1.282
_refine_ls_R_factor_all 0.1153
_refine_ls_R_factor_gt 0.1062
_refine_ls_shift/su_max 0.000
_refine_ls_shift/su_mean 0.000
_refine_ls_structure_factor_coef Fsqd
_refine_ls_weighting_details 'w=1/[\s^2^(Fo^2^)+(0.0878P)^2^+7.1120P] where P=(Fo^2^+2Fc^2^)/3'
_refine_ls_weighting_scheme calc
_refine_ls_wR_factor_gt 0.3106
_refine_ls_wR_factor_ref 0.3161
_reflns_Friedel_coverage 0.000
_reflns_number_gt 1354
_reflns_number_total 1584
_reflns_threshold_expression 'I > 2\s(I)'
_cod_data_source_file d0ce00176g2.cif
_cod_data_source_block csn13m_tw
_cod_original_cell_volume 1339.2(5)
_cod_database_code 7239921
_shelx_shelxl_version_number 2018/3
_shelx_space_group_comment
;
The symmetry employed for this shelxl refinement is uniquely defined
by the following loop, which should always be used as a source of
symmetry information in preference to the above space-group names.
They are only intended as comments.
;
_shelx_estimated_absorpt_t_max 0.999
_shelx_estimated_absorpt_t_min 0.999
_olex2_refinement_description
;
1. Twinned data refinement
 Scales: 0.814(9)
 0.186(9)
2. Fixed Uiso
 At 1.2 times of:
  All C(H) groups, All C(H,H) groups
3. Others
 Fixed Sof: H001(0.5)
4.a Aromatic/amide H refined with riding coordinates:
 C003(H003), C004(H004), C006(H006), C00A(H00A), C00B(H00B)
;
_olex2_submission_special_instructions 'No special instructions were received'

loop_
_space_group_symop_operation_xyz
'x, y, z'
'-x, y, -z+1/2'
'x+1/2, y+1/2, z'
'-x+1/2, y+1/2, -z+1/2'
'-x, -y, -z'
'x, -y, z-1/2'
'-x+1/2, -y+1/2, -z'
'x+1/2, -y+1/2, z-1/2'

loop_
_atom_site_label
_atom_site_type_symbol
_atom_site_fract_x
_atom_site_fract_y
_atom_site_fract_z
_atom_site_U_iso_or_equiv
_atom_site_adp_type
_atom_site_occupancy
_atom_site_site_symmetry_order
_atom_site_calc_flag
_atom_site_refinement_flags_posn
_atom_site_refinement_flags_adp
_atom_site_refinement_flags_occupancy
_atom_site_disorder_assembly
_atom_site_disorder_group
O001 O 0.8399(4) 0.6924(3) 0.7136(2) 0.0376(8) Uani 1 1 d . . . . .
N002 N 0.0506(5) 0.3541(4) 0.5152(3) 0.0421(10) Uani 1 1 d . . . . .
C003 C 0.3611(6) 0.5535(4) 0.5972(3) 0.0331(10) Uani 1 1 d . . . . .
H003 H 0.255774 0.596451 0.578411 0.040 Uiso 1 1 calc R . . . .
C004 C 0.6703(6) 0.4271(4) 0.6512(3) 0.0335(10) Uani 1 1 d . . . . .
H004 H 0.776176 0.384380 0.669385 0.040 Uiso 1 1 calc R . . . .
C005 C 0.6762(6) 0.5364(4) 0.6658(3) 0.0311(9) Uani 1 1 d . . . . .
C006 C 0.5216(6) 0.5995(4) 0.6369(3) 0.0329(10) Uani 1 1 d . . . . .
H006 H 0.527505 0.674446 0.644771 0.039 Uiso 1 1 calc R . . . .
C007 C 0.3543(6) 0.4448(4) 0.5848(3) 0.0312(10) Uani 1 1 d . . . . .
C008 C 0.8454(6) 0.5901(4) 0.7112(3) 0.0312(9) Uani 1 1 d . . . . .
C009 C 0.1845(6) 0.3936(4) 0.5450(3) 0.0356(10) Uani 1 1 d . . . . .
C00A C 0.5103(6) 0.3805(4) 0.6101(3) 0.0345(10) Uani 1 1 d . . . . .
H00A H 0.506235 0.306032 0.599232 0.041 Uiso 1 1 calc R . . . .
C00B C 1.000000 0.5338(5) 0.750000 0.0318(13) Uani 1 2 d S T P . .
H00B H 1.000001 0.458232 0.749999 0.038 Uiso 1 2 calc RS T P . .
H001 H 0.955(15) 0.716(7) 0.760(8) 0.038 Uiso 0.5 1 d R . . A -1

loop_
_atom_site_aniso_label
_atom_site_aniso_U_11
_atom_site_aniso_U_22
_atom_site_aniso_U_33
_atom_site_aniso_U_23
_atom_site_aniso_U_13
_atom_site_aniso_U_12
O001 0.0299(16) 0.0349(18) 0.0473(19) 0.0004(13) -0.0028(13) 0.0002(13)
N002 0.0275(19) 0.045(2) 0.053(2) -0.0033(19) -0.0007(16) -0.0007(17)
C003 0.0238(19) 0.043(2) 0.033(2) 0.0022(17) 0.0054(15) 0.0038(17)
C004 0.025(2) 0.039(2) 0.037(2) 0.0025(18) 0.0024(16) -0.0012(17)
C005 0.027(2) 0.040(2) 0.0271(19) 0.0026(16) 0.0056(15) -0.0034(17)
C006 0.026(2) 0.037(2) 0.035(2) -0.0002(17) 0.0037(16) -0.0015(17)
C007 0.0215(18) 0.042(2) 0.0304(19) 0.0018(17) 0.0054(15) -0.0054(17)
C008 0.026(2) 0.037(2) 0.032(2) 0.0020(16) 0.0053(15) 0.0015(17)
C009 0.028(2) 0.040(2) 0.039(2) 0.0021(18) 0.0045(17) -0.0037(18)
C00A 0.028(2) 0.036(2) 0.040(2) 0.0009(18) 0.0029(17) -0.0009(17)
C00B 0.023(3) 0.034(3) 0.038(3) 0.000 0.003(2) 0.000

loop_
_atom_type_symbol
_atom_type_description
_atom_type_scat_dispersion_real
_atom_type_scat_dispersion_imag
_atom_type_scat_source
C C 0.0033 0.0016 'International Tables Vol C Tables 4.2.6.8 and 6.1.1.4'
H H 0.0000 0.0000 'International Tables Vol C Tables 4.2.6.8 and 6.1.1.4'
N N 0.0061 0.0033 'International Tables Vol C Tables 4.2.6.8 and 6.1.1.4'
O O 0.0106 0.0060 'International Tables Vol C Tables 4.2.6.8 and 6.1.1.4'

loop_
_geom_angle_atom_site_label_1
_geom_angle_atom_site_label_2
_geom_angle_atom_site_label_3
_geom_angle
_geom_angle_site_symmetry_1
C008 O001 H001 105(5) .
C006 C003 H003 120.2 .
C006 C003 C007 119.5(4) .
C007 C003 H003 120.2 .
C005 C004 H004 120.0 .
C00A C004 H004 120.0 .
C00A C004 C005 120.1(4) .
C004 C005 C006 119.8(4) .
C004 C005 C008 121.9(4) .
C006 C005 C008 118.3(4) .
C003 C006 C005 120.4(4) .
C003 C006 H006 119.8 .
C005 C006 H006 119.8 .
C003 C007 C009 120.7(4) .
C003 C007 C00A 121.0(4) .
C00A C007 C009 118.3(4) .
O001 C008 C005 115.9(4) .
O001 C008 C00B 121.2(4) .
C00B C008 C005 122.9(4) .
N002 C009 C007 178.8(5) .
C004 C00A C007 119.1(4) .
C004 C00A H00A 120.4 .
C007 C00A H00A 120.4 .
C008 C00B C008 119.3(6) 2_756
C008 C00B H00B 120.4 2_756
C008 C00B H00B 120.4 .

loop_
_geom_bond_atom_site_label_1
_geom_bond_atom_site_label_2
_geom_bond_distance
O001 C008 1.287(6)
O001 H001 1.07(13)
N002 C009 1.138(6)
C003 H003 0.9500
C003 C006 1.378(6)
C003 C007 1.380(7)
C004 H004 0.9500
C004 C005 1.391(6)
C004 C00A 1.386(6)
C005 C006 1.400(6)
C005 C008 1.501(6)
C006 H006 0.9500
C007 C009 1.459(6)
C007 C00A 1.405(6)
C008 C00B 1.400(5)
C00A H00A 0.9500
C00B H00B 0.9500

loop_
_twin_individual_id
_twin_individual_mass_fraction_refined
1 0.814(9)
2 0.186(9)
